data_7238960
loop_
_publ_author_name
'Majee, Debashis'
'Srivastava, Anvita'
'Mobin, Shaikh M.'
'Samanta, Sampak'

_publ_section_title
;
 l-Proline catalyzed highly efficient synthesis of Z-5-alkylidene cyclic
 sulfamidate imines: an easy access to 5-alkyl-substituted cyclic
 sulfamidate imines
;
_journal_issue 29
_journal_name_full 'RSC Advances'
_journal_page_first 11502
_journal_paper_doi 10.1039/c3ra40299a
_journal_volume 3
_journal_year 2013
_chemical_formula_sum 'C21 H25 N O5 S'
_chemical_formula_weight 403.48
_space_group_IT_number 14
_space_group_name_Hall '-P 2yn'
_space_group_name_H-M_alt 'P 1 21/n 1'
_symmetry_cell_setting monoclinic
_symmetry_space_group_name_H-M 'P 1 21/n 1'
_atom_sites_solution_hydrogens geom
_atom_sites_solution_primary direct
_atom_sites_solution_secondary difmap
_audit_creation_method SHELXL-97
_cell_angle_alpha 90.00
_cell_angle_beta 97.378(2)
_cell_angle_gamma 90.00
_cell_formula_units_Z 4
_cell_length_a 9.8446(3)
_cell_length_b 14.2440(3)
_cell_length_c 15.0095(3)
_cell_measurement_reflns_used 8473
_cell_measurement_temperature 293(2)
_cell_measurement_theta_max 32.4927
_cell_measurement_theta_min 2.9947
_cell_volume 2087.30(9)
_computing_cell_refinement 'CrysAlis RED, Oxford Diffraction Ltd.,'
_computing_data_collection 'CrysAlis CCD, Oxford Diffraction Ltd.,'
_computing_data_reduction 'CrysAlis RED, Oxford Diffraction Ltd.,'
_computing_molecular_graphics Ortep3
_computing_publication_material Shelx97
_computing_structure_refinement 'SHELXL-97 (Sheldrick, 1997)'
_computing_structure_solution 'SHELXS-97 (Sheldrick, 1997)'
_diffrn_ambient_temperature 150(2)
_diffrn_detector_area_resol_mean 15.9948
_diffrn_measured_fraction_theta_full 0.998
_diffrn_measured_fraction_theta_max 0.998
_diffrn_measurement_device_type 'OXFORD DIFFRACTION SUPER NOVA'
_diffrn_measurement_method \w/q-scan
_diffrn_radiation_monochromator graphite
_diffrn_radiation_source 'Micro-Focus (Cu) X-ray Source'
_diffrn_radiation_type MoK\a
_diffrn_radiation_wavelength 0.71073
_diffrn_reflns_av_R_equivalents 0.0243
_diffrn_reflns_av_sigmaI/netI 0.0175
_diffrn_reflns_limit_h_max 9
_diffrn_reflns_limit_h_min -11
_diffrn_reflns_limit_k_max 16
_diffrn_reflns_limit_k_min -16
_diffrn_reflns_limit_l_max 17
_diffrn_reflns_limit_l_min -17
_diffrn_reflns_number 17195
_diffrn_reflns_theta_full 24.99
_diffrn_reflns_theta_max 24.99
_diffrn_reflns_theta_min 3.00
_exptl_absorpt_coefficient_mu 0.186
_exptl_absorpt_correction_T_max 0.9780
_exptl_absorpt_correction_T_min 0.9584
_exptl_absorpt_correction_type multi-scan
_exptl_absorpt_process_details
;
CrysAlis RED, Oxford Diffraction Ltd.,
Version 1.171.31.7 (release 18-10-2006 CrysAlis171 .NET)
(compiled Oct 18 2006,16:28:17)
Empirical absorption correction using spherical harmonics,
implemented in SCALE3 ABSPACK scaling algorithm.
;
_exptl_crystal_colour color
_exptl_crystal_density_diffrn 1.284
_exptl_crystal_density_method 'not measured'
_exptl_crystal_description block
_exptl_crystal_F_000 856
_exptl_crystal_size_max 0.23
_exptl_crystal_size_mid 0.18
_exptl_crystal_size_min 0.12
_refine_diff_density_max 0.262
_refine_diff_density_min -0.320
_refine_diff_density_rms 0.036
_refine_ls_extinction_method none
_refine_ls_goodness_of_fit_ref 1.094
_refine_ls_hydrogen_treatment riding
_refine_ls_matrix_type full
_refine_ls_number_parameters 257
_refine_ls_number_reflns 3671
_refine_ls_number_restraints 0
_refine_ls_restrained_S_all 1.094
_refine_ls_R_factor_all 0.0448
_refine_ls_R_factor_gt 0.0393
_refine_ls_shift/su_max 0.000
_refine_ls_shift/su_mean 0.000
_refine_ls_structure_factor_coef Fsqd
_refine_ls_weighting_details 'calc w=1/[\s^2^(Fo^2^)+(0.0469P)^2^+0.8205P] where P=(Fo^2^+2Fc^2^)/3'
_refine_ls_weighting_scheme calc
_refine_ls_wR_factor_gt 0.1062
_refine_ls_wR_factor_ref 0.1111
_reflns_number_gt 3227
_reflns_number_total 3671
_reflns_threshold_expression >2sigma(I)
_cod_data_source_file c3ra40299a.txt
_cod_data_source_block ss008
_cod_depositor_comments
;
The following automatic conversions were performed:

data item '_symmetry_cell_setting' value 'Monoclinic' was changed to
'monoclinic' in accordance with the
/home/saulius/struct/COD-crude-data/automatic-downloads/DataCite-retrospective/RSC/depositions/lib/dictionaries/cif_core.dic
dictionary named 'cif_core.dic' version 2.4.2 last updated on
2011-04-26.

Automatic conversion script
Id: cif_fix_values 6909 2019-04-08 15:41:33Z antanas 
;
_cod_original_sg_symbol_H-M P
_cod_database_code 7238960

loop_
_symmetry_equiv_pos_as_xyz
'x, y, z'
'-x+1/2, y+1/2, -z+1/2'
'-x, -y, -z'
'x-1/2, -y-1/2, z-1/2'

loop_
_atom_site_label
_atom_site_type_symbol
_atom_site_fract_x
_atom_site_fract_y
_atom_site_fract_z
_atom_site_U_iso_or_equiv
_atom_site_adp_type
_atom_site_occupancy
_atom_site_symmetry_multiplicity
_atom_site_calc_flag
_atom_site_refinement_flags
S1 S 0.42388(5) 0.06443(3) 0.36008(3) 0.04210(15) Uani 1 1 d .
O3 O 0.47095(15) 0.10415(10) 0.28320(9) 0.0542(4) Uani 1 1 d .
O1 O 0.26394(13) 0.05704(9) 0.34051(8) 0.0454(3) Uani 1 1 d .
O2 O 0.48108(15) -0.02139(9) 0.39357(9) 0.0561(4) Uani 1 1 d .
O4 O 0.64781(15) 0.16834(11) 0.45506(11) 0.0638(4) Uani 1 1 d .
O5 O 0.50798(15) 0.25061(9) 0.53656(9) 0.0535(4) Uani 1 1 d .
N1 N 0.41870(16) 0.14205(10) 0.44167(10) 0.0434(4) Uani 1 1 d .
C1 C 0.2035(2) 0.07052(12) 0.42504(12) 0.0435(4) Uani 1 1 d .
H1 H 0.2224 0.0154 0.4637 0.052 Uiso 1 1 calc R
C2 C 0.2819(2) 0.15615(12) 0.46868(12) 0.0423(4) Uani 1 1 d .
H2 H 0.2880 0.1507 0.5342 0.051 Uiso 1 1 calc R
C3 C 0.5383(2) 0.18700(13) 0.47769(13) 0.0471(5) Uani 1 1 d .
C4 C 0.6055(2) 0.32718(14) 0.56684(14) 0.0570(5) Uani 1 1 d .
C5 C 0.5262(3) 0.38277(19) 0.6284(2) 0.0895(9) Uani 1 1 d .
H5A H 0.5078 0.3439 0.6777 0.134 Uiso 1 1 calc R
H5B H 0.4412 0.4035 0.5957 0.134 Uiso 1 1 calc R
H5C H 0.5790 0.4363 0.6510 0.134 Uiso 1 1 calc R
C6 C 0.6297(3) 0.38418(19) 0.48562(19) 0.0883(9) Uani 1 1 d .
H6A H 0.5433 0.4008 0.4522 0.132 Uiso 1 1 calc R
H6B H 0.6819 0.3478 0.4483 0.132 Uiso 1 1 calc R
H6C H 0.6794 0.4402 0.5047 0.132 Uiso 1 1 calc R
C7 C 0.7362(3) 0.2878(2) 0.6145(2) 0.0992(11) Uani 1 1 d .
H7A H 0.7155 0.2431 0.6587 0.149 Uiso 1 1 calc R
H7B H 0.7905 0.3377 0.6435 0.149 Uiso 1 1 calc R
H7C H 0.7862 0.2574 0.5718 0.149 Uiso 1 1 calc R
C14 C 0.0515(2) 0.08189(13) 0.40117(14) 0.0501(5) Uani 1 1 d .
H14A H 0.0355 0.1348 0.3604 0.060 Uiso 1 1 calc R
H14B H 0.0129 0.0980 0.4555 0.060 Uiso 1 1 calc R
C15 C -0.02628(19) -0.00146(13) 0.35848(13) 0.0447(4) Uani 1 1 d .
C16 C 0.0330(2) -0.08664(14) 0.34170(16) 0.0581(5) Uani 1 1 d .
H16 H 0.1267 -0.0949 0.3574 0.070 Uiso 1 1 calc R
C17 C -0.0452(2) -0.15982(14) 0.30187(16) 0.0590(6) Uani 1 1 d .
H17 H -0.0027 -0.2164 0.2916 0.071 Uiso 1 1 calc R
C18 C -0.1841(2) -0.15104(14) 0.27703(14) 0.0525(5) Uani 1 1 d .
C19 C -0.2428(2) -0.06619(16) 0.29413(16) 0.0602(6) Uani 1 1 d .
H19 H -0.3366 -0.0581 0.2783 0.072 Uiso 1 1 calc R
C20 C -0.1660(2) 0.00716(15) 0.33419(14) 0.0554(5) Uani 1 1 d .
H20 H -0.2090 0.0634 0.3450 0.066 Uiso 1 1 calc R
C21 C -0.2692(3) -0.23155(18) 0.23599(19) 0.0766(7) Uani 1 1 d .
H21A H -0.2238 -0.2603 0.1901 0.115 Uiso 1 1 calc R
H21B H -0.3572 -0.2087 0.2101 0.115 Uiso 1 1 calc R
H21C H -0.2809 -0.2770 0.2816 0.115 Uiso 1 1 calc R
C22 C 0.22138(19) 0.25093(12) 0.44019(12) 0.0424(4) Uani 1 1 d .
C23 C 0.2499(2) 0.29554(15) 0.36322(14) 0.0578(5) Uani 1 1 d .
H23 H 0.3108 0.2684 0.3283 0.069 Uiso 1 1 calc R
C24 C 0.1888(3) 0.38025(17) 0.33758(17) 0.0734(7) Uani 1 1 d .
H24 H 0.2092 0.4096 0.2855 0.088 Uiso 1 1 calc R
C25 C 0.0994(3) 0.42133(16) 0.38734(19) 0.0731(7) Uani 1 1 d .
H25 H 0.0580 0.4781 0.3694 0.088 Uiso 1 1 calc R
C26 C 0.0707(3) 0.37801(17) 0.4646(2) 0.0777(7) Uani 1 1 d .
H26 H 0.0097 0.4056 0.4992 0.093 Uiso 1 1 calc R
C27 C 0.1321(3) 0.29362(15) 0.49102(16) 0.0627(6) Uani 1 1 d .
H27 H 0.1130 0.2653 0.5438 0.075 Uiso 1 1 calc R

loop_
_atom_site_aniso_label
_atom_site_aniso_U_11
_atom_site_aniso_U_22
_atom_site_aniso_U_33
_atom_site_aniso_U_23
_atom_site_aniso_U_13
_atom_site_aniso_U_12
S1 0.0478(3) 0.0371(3) 0.0408(3) -0.00287(18) 0.00347(19) 0.00293(18)
O3 0.0593(9) 0.0576(8) 0.0472(7) 0.0006(6) 0.0124(6) -0.0042(7)
O1 0.0465(8) 0.0479(7) 0.0414(7) -0.0083(5) 0.0042(6) -0.0020(6)
O2 0.0679(10) 0.0412(7) 0.0586(8) -0.0009(6) 0.0057(7) 0.0141(6)
O4 0.0510(9) 0.0611(9) 0.0777(10) -0.0163(8) 0.0019(8) 0.0018(7)
O5 0.0601(9) 0.0451(7) 0.0536(8) -0.0125(6) 0.0006(7) -0.0033(6)
N1 0.0468(9) 0.0385(8) 0.0431(8) -0.0061(6) -0.0007(7) 0.0044(7)
C1 0.0535(11) 0.0373(9) 0.0407(9) 0.0019(7) 0.0102(8) 0.0026(8)
C2 0.0532(11) 0.0395(10) 0.0341(9) 0.0006(7) 0.0052(8) 0.0031(8)
C3 0.0526(12) 0.0394(10) 0.0469(10) -0.0006(8) -0.0033(9) 0.0026(8)
C4 0.0676(14) 0.0436(11) 0.0547(12) -0.0076(9) -0.0113(10) -0.0055(9)
C5 0.111(2) 0.0698(17) 0.0888(19) -0.0358(15) 0.0178(17) -0.0164(15)
C6 0.121(3) 0.0589(15) 0.0849(18) 0.0024(14) 0.0120(17) -0.0179(15)
C7 0.095(2) 0.087(2) 0.101(2) -0.0144(17) -0.0470(18) 0.0023(16)
C14 0.0526(12) 0.0387(10) 0.0602(12) -0.0014(8) 0.0120(9) 0.0030(8)
C15 0.0466(11) 0.0387(9) 0.0506(10) 0.0020(8) 0.0136(8) 0.0023(8)
C16 0.0427(11) 0.0451(11) 0.0881(16) -0.0064(11) 0.0140(10) 0.0026(9)
C17 0.0531(12) 0.0406(11) 0.0860(15) -0.0105(10) 0.0193(11) 0.0010(9)
C18 0.0522(12) 0.0520(12) 0.0553(11) -0.0036(9) 0.0152(9) -0.0064(9)
C19 0.0438(11) 0.0646(14) 0.0717(14) -0.0074(11) 0.0051(10) 0.0041(10)
C20 0.0509(12) 0.0482(11) 0.0675(13) -0.0040(10) 0.0091(10) 0.0108(9)
C21 0.0704(16) 0.0706(16) 0.0902(18) -0.0165(14) 0.0157(14) -0.0187(13)
C22 0.0491(11) 0.0355(9) 0.0420(9) -0.0041(7) 0.0039(8) 0.0012(8)
C23 0.0755(15) 0.0518(12) 0.0470(11) 0.0081(9) 0.0120(10) 0.0151(10)
C24 0.102(2) 0.0557(14) 0.0625(14) 0.0159(11) 0.0090(13) 0.0160(13)
C25 0.0839(18) 0.0435(12) 0.0885(18) 0.0029(12) -0.0017(14) 0.0168(11)
C26 0.0834(18) 0.0523(14) 0.102(2) -0.0126(13) 0.0289(15) 0.0199(12)
C27 0.0805(16) 0.0466(12) 0.0659(13) -0.0031(10) 0.0281(12) 0.0071(11)

loop_
_atom_type_symbol
_atom_type_description
_atom_type_scat_dispersion_real
_atom_type_scat_dispersion_imag
_atom_type_scat_source
C C 0.0033 0.0016 'International Tables Vol C Tables 4.2.6.8 and 6.1.1.4'
H H 0.0000 0.0000 'International Tables Vol C Tables 4.2.6.8 and 6.1.1.4'
N N 0.0061 0.0033 'International Tables Vol C Tables 4.2.6.8 and 6.1.1.4'
O O 0.0106 0.0060 'International Tables Vol C Tables 4.2.6.8 and 6.1.1.4'
S S 0.1246 0.1234 'International Tables Vol C Tables 4.2.6.8 and 6.1.1.4'

loop_
_geom_angle_atom_site_label_1
_geom_angle_atom_site_label_2
_geom_angle_atom_site_label_3
_geom_angle
O2 S1 O3 118.63(9)
O2 S1 O1 110.72(8)
O3 S1 O1 107.47(8)
O2 S1 N1 111.33(8)
O3 S1 N1 112.36(8)
O1 S1 N1 93.32(7)
C1 O1 S1 109.59(11)
C3 O5 C4 120.93(17)
C3 N1 C2 126.25(15)
C3 N1 S1 119.43(13)
C2 N1 S1 114.32(12)
O1 C1 C14 107.89(15)
O1 C1 C2 103.39(14)
C14 C1 C2 116.41(15)
O1 C1 H1 109.6
C14 C1 H1 109.6
C2 C1 H1 109.6
N1 C2 C22 112.66(15)
N1 C2 C1 101.61(14)
C22 C2 C1 115.27(15)
N1 C2 H2 109.0
C22 C2 H2 109.0
C1 C2 H2 109.0
O4 C3 O5 128.80(19)
O4 C3 N1 122.36(18)
O5 C3 N1 108.83(17)
O5 C4 C7 110.66(18)
O5 C4 C5 102.01(19)
C7 C4 C5 112.6(2)
O5 C4 C6 108.11(17)
C7 C4 C6 111.8(3)
C5 C4 C6 111.1(2)
C4 C5 H5A 109.5
C4 C5 H5B 109.5
H5A C5 H5B 109.5
C4 C5 H5C 109.5
H5A C5 H5C 109.5
H5B C5 H5C 109.5
C4 C6 H6A 109.5
C4 C6 H6B 109.5
H6A C6 H6B 109.5
C4 C6 H6C 109.5
H6A C6 H6C 109.5
H6B C6 H6C 109.5
C4 C7 H7A 109.5
C4 C7 H7B 109.5
H7A C7 H7B 109.5
C4 C7 H7C 109.5
H7A C7 H7C 109.5
H7B C7 H7C 109.5
C1 C14 C15 116.85(16)
C1 C14 H14A 108.1
C15 C14 H14A 108.1
C1 C14 H14B 108.1
C15 C14 H14B 108.1
H14A C14 H14B 107.3
C20 C15 C16 117.28(18)
C20 C15 C14 118.37(17)
C16 C15 C14 124.35(18)
C15 C16 C17 121.0(2)
C15 C16 H16 119.5
C17 C16 H16 119.5
C18 C17 C16 121.75(19)
C18 C17 H17 119.1
C16 C17 H17 119.1
C17 C18 C19 117.10(19)
C17 C18 C21 121.6(2)
C19 C18 C21 121.3(2)
C18 C19 C20 121.6(2)
C18 C19 H19 119.2
C20 C19 H19 119.2
C19 C20 C15 121.22(19)
C19 C20 H20 119.4
C15 C20 H20 119.4
C18 C21 H21A 109.5
C18 C21 H21B 109.5
H21A C21 H21B 109.5
C18 C21 H21C 109.5
H21A C21 H21C 109.5
H21B C21 H21C 109.5
C27 C22 C23 118.28(19)
C27 C22 C2 119.54(17)
C23 C22 C2 122.16(17)
C22 C23 C24 120.5(2)
C22 C23 H23 119.7
C24 C23 H23 119.7
C25 C24 C23 120.9(2)
C25 C24 H24 119.6
C23 C24 H24 119.6
C24 C25 C26 119.2(2)
C24 C25 H25 120.4
C26 C25 H25 120.4
C25 C26 C27 120.2(2)
C25 C26 H26 119.9
C27 C26 H26 119.9
C22 C27 C26 120.8(2)
C22 C27 H27 119.6
C26 C27 H27 119.6

loop_
_geom_bond_atom_site_label_1
_geom_bond_atom_site_label_2
_geom_bond_distance
S1 O2 1.4111(14)
S1 O3 1.4155(14)
S1 O1 1.5677(14)
S1 N1 1.6555(15)
O1 C1 1.482(2)
O4 C3 1.201(2)
O5 C3 1.326(2)
O5 C4 1.485(2)
N1 C3 1.387(2)
N1 C2 1.469(2)
C1 C14 1.502(3)
C1 C2 1.544(3)
C1 H1 0.9800
C2 C22 1.515(2)
C2 H2 0.9800
C4 C7 1.498(3)
C4 C5 1.509(3)
C4 C6 1.509(3)
C5 H5A 0.9600
C5 H5B 0.9600
C5 H5C 0.9600
C6 H6A 0.9600
C6 H6B 0.9600
C6 H6C 0.9600
C7 H7A 0.9600
C7 H7B 0.9600
C7 H7C 0.9600
C14 C15 1.510(3)
C14 H14A 0.9700
C14 H14B 0.9700
C15 C20 1.382(3)
C15 C16 1.383(3)
C16 C17 1.385(3)
C16 H16 0.9300
C17 C18 1.376(3)
C17 H17 0.9300
C18 C19 1.378(3)
C18 C21 1.505(3)
C19 C20 1.382(3)
C19 H19 0.9300
C20 H20 0.9300
C21 H21A 0.9600
C21 H21B 0.9600
C21 H21C 0.9600
C22 C27 1.377(3)
C22 C23 1.379(3)
C23 C24 1.381(3)
C23 H23 0.9300
C24 C25 1.358(4)
C24 H24 0.9300
C25 C26 1.374(4)
C25 H25 0.9300
C26 C27 1.381(3)
C26 H26 0.9300
C27 H27 0.9300

loop_
_geom_torsion_atom_site_label_1
_geom_torsion_atom_site_label_2
_geom_torsion_atom_site_label_3
_geom_torsion_atom_site_label_4
_geom_torsion
O2 S1 O1 C1 81.81(12)
O3 S1 O1 C1 -147.18(11)
N1 S1 O1 C1 -32.49(12)
O2 S1 N1 C3 75.90(16)
O3 S1 N1 C3 -59.90(16)
O1 S1 N1 C3 -170.32(14)
O2 S1 N1 C2 -104.21(13)
O3 S1 N1 C2 119.99(13)
O1 S1 N1 C2 9.57(13)
S1 O1 C1 C14 169.07(12)
S1 O1 C1 C2 45.19(15)
C3 N1 C2 C22 70.7(2)
S1 N1 C2 C22 -109.16(14)
C3 N1 C2 C1 -165.35(16)
S1 N1 C2 C1 14.77(16)
O1 C1 C2 N1 -34.64(16)
C14 C1 C2 N1 -152.73(16)
O1 C1 C2 C22 87.50(18)
C14 C1 C2 C22 -30.6(2)
C4 O5 C3 O4 16.4(3)
C4 O5 C3 N1 -162.68(15)
C2 N1 C3 O4 176.25(18)
S1 N1 C3 O4 -3.9(3)
C2 N1 C3 O5 -4.6(2)
S1 N1 C3 O5 175.29(12)
C3 O5 C4 C7 -62.4(3)
C3 O5 C4 C5 177.60(19)
C3 O5 C4 C6 60.4(2)
O1 C1 C14 C15 64.4(2)
C2 C1 C14 C15 -179.97(16)
C1 C14 C15 C20 -178.87(18)
C1 C14 C15 C16 1.1(3)
C20 C15 C16 C17 0.2(3)
C14 C15 C16 C17 -179.7(2)
C15 C16 C17 C18 0.3(4)
C16 C17 C18 C19 -0.5(3)
C16 C17 C18 C21 -178.4(2)
C17 C18 C19 C20 0.2(3)
C21 C18 C19 C20 178.1(2)
C18 C19 C20 C15 0.3(4)
C16 C15 C20 C19 -0.5(3)
C14 C15 C20 C19 179.4(2)
N1 C2 C22 C27 -150.12(19)
C1 C2 C22 C27 93.9(2)
N1 C2 C22 C23 31.5(2)
C1 C2 C22 C23 -84.4(2)
C27 C22 C23 C24 -0.8(3)
C2 C22 C23 C24 177.6(2)
C22 C23 C24 C25 -0.1(4)
C23 C24 C25 C26 0.6(4)
C24 C25 C26 C27 -0.1(4)
C23 C22 C27 C26 1.3(3)
C2 C22 C27 C26 -177.1(2)
C25 C26 C27 C22 -0.8(4)
